data_4027318
loop_
_publ_author_name
'Vincent Diemer'
'Ana\"is Berthelot'
'J\'er\^ome Bayardon'
'Sylvain Jug\'e'
'Fr\'ed\'eric R. Leroux'
'Fran\,coise Colobert'

_publ_section_title
;
 Stereoselective Synthesis of P-Chirogenic Dibenzophosphole-Boranes via
 Aryne Intermediates
;
_journal_name_full 'Journal of Organic Chemistry'
_journal_page_first 6117
_journal_page_last 6127
_journal_paper_doi 10.1021/jo3009098
_journal_volume 77
_journal_year 2012
_chemical_formula_moiety 'C27 H26 B O2 P'
_chemical_formula_sum 'C27 H26 B O2 P'
_chemical_formula_weight 424.26
_chemical_name_systematic
;
?
;
_space_group_IT_number 9
_symmetry_cell_setting monoclinic
_symmetry_space_group_name_Hall 'C -2yc'
_symmetry_space_group_name_H-M 'C 1 c 1'
_atom_sites_solution_hydrogens geom
_atom_sites_solution_primary direct
_atom_sites_solution_secondary difmap
_audit_creation_method SHELXL-97
_cell_angle_alpha 90.00
_cell_angle_beta 92.162(2)
_cell_angle_gamma 90.00
_cell_formula_units_Z 4
_cell_length_a 11.1694(3)
_cell_length_b 14.4645(6)
_cell_length_c 14.2419(5)
_cell_measurement_reflns_used 5523
_cell_measurement_temperature 173(2)
_cell_measurement_theta_max 27.485
_cell_measurement_theta_min 0.998
_cell_volume 2299.28(14)
_computing_cell_refinement 'Denzo (Nonius B.V., 1998)'
_computing_data_collection 'Collect (Nonius B.V., 1998)'
_computing_data_reduction 'Denzo (Nonius B.V., 1998)'
_computing_molecular_graphics 'PLATON 98 (Spek, 1998)'
_computing_publication_material 'SHELXL-97 (Sheldrick, 1997)'
_computing_structure_refinement 'SHELXL-97 (Sheldrick, 1997)'
_computing_structure_solution 'SHELXS-97 (Sheldrick, 1997)'
_diffrn_ambient_temperature 173(2)
_diffrn_measured_fraction_theta_full 0.997
_diffrn_measured_fraction_theta_max 0.997
_diffrn_measurement_device_type KappaCCD
_diffrn_measurement_method 'phi and omega scans'
_diffrn_radiation_monochromator graphite
_diffrn_radiation_source 'sealed tube'
_diffrn_radiation_type MoK\a
_diffrn_radiation_wavelength 0.71073
_diffrn_reflns_av_R_equivalents 0.0619
_diffrn_reflns_av_sigmaI/netI 0.0521
_diffrn_reflns_limit_h_max 14
_diffrn_reflns_limit_h_min -14
_diffrn_reflns_limit_k_max 17
_diffrn_reflns_limit_k_min -18
_diffrn_reflns_limit_l_max 18
_diffrn_reflns_limit_l_min -12
_diffrn_reflns_number 8220
_diffrn_reflns_theta_full 27.46
_diffrn_reflns_theta_max 27.46
_diffrn_reflns_theta_min 2.30
_exptl_absorpt_coefficient_mu 0.141
_exptl_absorpt_correction_type none
_exptl_crystal_colour colorless
_exptl_crystal_density_diffrn 1.226
_exptl_crystal_description prism
_exptl_crystal_F_000 896
_exptl_crystal_size_max 0.50
_exptl_crystal_size_mid 0.50
_exptl_crystal_size_min 0.50
_refine_diff_density_max 0.308
_refine_diff_density_min -0.428
_refine_diff_density_rms 0.078
_refine_ls_abs_structure_details 'Flack H D (1983), Acta Cryst. A39, 876-881'
_refine_ls_abs_structure_Flack -0.07(8)
_refine_ls_extinction_method none
_refine_ls_goodness_of_fit_ref 1.117
_refine_ls_hydrogen_treatment constr
_refine_ls_matrix_type full
_refine_ls_number_parameters 282
_refine_ls_number_reflns 4161
_refine_ls_number_restraints 2
_refine_ls_restrained_S_all 1.117
_refine_ls_R_factor_all 0.0426
_refine_ls_R_factor_gt 0.0414
_refine_ls_shift/su_max 0.001
_refine_ls_shift/su_mean 0.000
_refine_ls_structure_factor_coef Fsqd
_refine_ls_weighting_details 'calc w=1/[\s^2^(Fo^2^)+(0.0738P)^2^+0.4566P] where P=(Fo^2^+2Fc^2^)/3'
_refine_ls_weighting_scheme calc
_refine_ls_wR_factor_gt 0.1157
_refine_ls_wR_factor_ref 0.1174
_reflns_number_gt 4048
_reflns_number_total 4161
_reflns_threshold_expression I>2sigma(I)
_cod_data_source_file jo3009098_si_001_4.cif
_cod_data_source_block fcfl100427_02
_cod_original_sg_symbol_Hall 'C -2yc '
_cod_original_sg_symbol_H-M 'C c'
_cod_database_code 4027318

loop_
_symmetry_equiv_pos_as_xyz
'x, y, z'
'x, -y, z+1/2'
'x+1/2, y+1/2, z'
'x+1/2, -y+1/2, z+1/2'

loop_
_atom_site_label
_atom_site_type_symbol
_atom_site_fract_x
_atom_site_fract_y
_atom_site_fract_z
_atom_site_U_iso_or_equiv
_atom_site_adp_type
_atom_site_occupancy
_atom_site_symmetry_multiplicity
_atom_site_calc_flag
_atom_site_refinement_flags
C1 C 0.76340(16) 0.70808(14) 0.48614(15) 0.0218(4) Uani 1 1 d .
C2 C 0.75755(18) 0.64342(15) 0.55849(16) 0.0290(4) Uani 1 1 d .
H2 H 0.6853 0.6358 0.5908 0.035 Uiso 1 1 calc R
C3 C 0.8567(2) 0.59047(18) 0.5832(2) 0.0385(6) Uani 1 1 d .
H3 H 0.8530 0.5467 0.6327 0.046 Uiso 1 1 calc R
C4 C 0.9621(2) 0.60158(19) 0.5351(2) 0.0416(6) Uani 1 1 d .
H4 H 1.0300 0.5646 0.5515 0.050 Uiso 1 1 calc R
C5 C 0.96865(19) 0.66543(18) 0.46426(18) 0.0367(5) Uani 1 1 d .
H5 H 1.0413 0.6729 0.4325 0.044 Uiso 1 1 calc R
C6 C 0.86910(18) 0.71958(15) 0.43851(16) 0.0263(4) Uani 1 1 d .
H6 H 0.8734 0.7636 0.3893 0.032 Uiso 1 1 calc R
C7 C 0.59168(19) 0.83346(15) 0.56161(17) 0.0287(5) Uani 1 1 d .
C8 C 0.6560(2) 0.89836(16) 0.61454(19) 0.0374(5) Uani 1 1 d .
H8 H 0.7330 0.9179 0.5965 0.045 Uiso 1 1 calc R
C9 C 0.6051(3) 0.9344(2) 0.6948(2) 0.0477(7) Uani 1 1 d .
H9 H 0.6485 0.9780 0.7326 0.057 Uiso 1 1 calc R
C10 C 0.4927(3) 0.90705(19) 0.7195(2) 0.0473(7) Uani 1 1 d .
H10 H 0.4585 0.9337 0.7732 0.057 Uiso 1 1 calc R
C11 C 0.4273(2) 0.84090(19) 0.66713(19) 0.0419(6) Uani 1 1 d .
H11 H 0.3498 0.8224 0.6850 0.050 Uiso 1 1 calc R
C12 C 0.47848(19) 0.80284(17) 0.58836(17) 0.0319(5) Uani 1 1 d .
C13 C 0.42948(18) 0.72755(14) 0.52820(18) 0.0287(5) Uani 1 1 d .
C14 C 0.32356(19) 0.67857(17) 0.5398(2) 0.0379(6) Uani 1 1 d .
H14 H 0.2718 0.6946 0.5887 0.046 Uiso 1 1 calc R
C15 C 0.29477(19) 0.60702(17) 0.4799(2) 0.0420(6) Uani 1 1 d .
H15 H 0.2233 0.5730 0.4887 0.050 Uiso 1 1 calc R
C16 C 0.36733(18) 0.58313(16) 0.4070(2) 0.0348(5) Uani 1 1 d .
H16 H 0.3450 0.5333 0.3666 0.042 Uiso 1 1 calc R
C17 C 0.47372(16) 0.63197(14) 0.39238(16) 0.0257(4) Uani 1 1 d .
C18 C 0.50373(16) 0.70313(15) 0.45384(16) 0.0237(4) Uani 1 1 d .
C19 C 0.54804(17) 0.60680(15) 0.30833(16) 0.0266(4) Uani 1 1 d .
H19 H 0.6139 0.6532 0.3033 0.032 Uiso 1 1 calc R
C20 C 0.60272(18) 0.51106(16) 0.31297(15) 0.0284(4) Uani 1 1 d .
C21 C 0.5412(2) 0.43262(18) 0.28123(19) 0.0409(6) Uani 1 1 d .
H21 H 0.4613 0.4383 0.2566 0.049 Uiso 1 1 calc R
C22 C 0.5954(3) 0.34603(19) 0.2851(2) 0.0500(7) Uani 1 1 d .
H22 H 0.5522 0.2931 0.2634 0.060 Uiso 1 1 calc R
C23 C 0.7117(3) 0.33666(19) 0.3204(2) 0.0497(7) Uani 1 1 d .
H23 H 0.7486 0.2775 0.3228 0.060 Uiso 1 1 calc R
C24 C 0.7735(2) 0.41303(19) 0.3519(2) 0.0433(6) Uani 1 1 d .
H24 H 0.8534 0.4067 0.3764 0.052 Uiso 1 1 calc R
C25 C 0.71982(19) 0.49960(16) 0.34837(17) 0.0326(5) Uani 1 1 d .
H25 H 0.7637 0.5520 0.3705 0.039 Uiso 1 1 calc R
C26 C 0.4957(2) 0.68849(18) 0.16869(17) 0.0350(5) Uani 1 1 d .
H26A H 0.4317 0.6943 0.1191 0.042 Uiso 1 1 calc R
H26B H 0.4956 0.7457 0.2069 0.042 Uiso 1 1 calc R
C27 C 0.6076(4) 0.6066(3) 0.0610(3) 0.0758(12) Uani 1 1 d .
H27A H 0.5984 0.5476 0.0940 0.114 Uiso 1 1 calc R
H27B H 0.6842 0.6071 0.0297 0.114 Uiso 1 1 calc R
H27C H 0.5418 0.6140 0.0141 0.114 Uiso 1 1 calc R
B1 B 0.6574(2) 0.8606(2) 0.3517(2) 0.0355(6) Uani 1 1 d .
H1A H 0.5818 0.8921 0.3353 0.053 Uiso 1 1 calc R
H1B H 0.6836 0.8254 0.2974 0.053 Uiso 1 1 calc R
H1C H 0.7186 0.9065 0.3698 0.053 Uiso 1 1 calc R
O1 O 0.47032(14) 0.61339(13) 0.22582(12) 0.0395(4) Uani 1 1 d .
O2 O 0.60509(16) 0.68054(17) 0.12687(13) 0.0490(5) Uani 1 1 d .
P1 P 0.63436(4) 0.77803(3) 0.45481(4) 0.02216(13) Uani 1 1 d .

loop_
_atom_site_aniso_label
_atom_site_aniso_U_11
_atom_site_aniso_U_22
_atom_site_aniso_U_33
_atom_site_aniso_U_23
_atom_site_aniso_U_13
_atom_site_aniso_U_12
C1 0.0179(8) 0.0250(8) 0.0226(10) -0.0019(8) 0.0000(7) 0.0008(7)
C2 0.0267(9) 0.0329(11) 0.0276(11) 0.0039(10) 0.0047(8) 0.0023(8)
C3 0.0374(11) 0.0402(13) 0.0383(14) 0.0124(12) 0.0055(10) 0.0103(10)
C4 0.0308(11) 0.0493(14) 0.0446(15) 0.0061(12) 0.0023(10) 0.0150(10)
C5 0.0226(9) 0.0506(14) 0.0374(13) -0.0020(12) 0.0063(9) 0.0053(9)
C6 0.0232(9) 0.0326(11) 0.0232(11) -0.0008(9) 0.0027(8) -0.0015(7)
C7 0.0337(10) 0.0243(10) 0.0283(11) 0.0003(9) 0.0021(8) 0.0110(8)
C8 0.0442(12) 0.0311(11) 0.0365(13) -0.0043(11) -0.0052(10) 0.0128(9)
C9 0.0689(17) 0.0385(13) 0.0350(14) -0.0096(12) -0.0079(13) 0.0214(12)
C10 0.0686(17) 0.0439(14) 0.0298(13) -0.0004(12) 0.0064(12) 0.0284(13)
C11 0.0483(13) 0.0448(14) 0.0336(14) 0.0070(12) 0.0138(11) 0.0231(11)
C12 0.0345(10) 0.0334(10) 0.0282(12) 0.0078(10) 0.0064(9) 0.0161(9)
C13 0.0241(9) 0.0306(11) 0.0320(12) 0.0092(9) 0.0081(8) 0.0093(8)
C14 0.0278(10) 0.0399(12) 0.0475(15) 0.0117(12) 0.0188(10) 0.0070(9)
C15 0.0214(9) 0.0391(12) 0.0666(18) 0.0109(13) 0.0152(10) -0.0033(8)
C16 0.0230(9) 0.0327(11) 0.0489(15) 0.0055(11) 0.0031(9) -0.0050(8)
C17 0.0197(9) 0.0272(9) 0.0304(11) 0.0081(9) 0.0015(7) -0.0020(7)
C18 0.0179(8) 0.0267(9) 0.0265(11) 0.0081(9) 0.0013(7) 0.0004(7)
C19 0.0230(8) 0.0340(11) 0.0224(10) 0.0045(9) -0.0031(7) -0.0080(8)
C20 0.0337(10) 0.0312(10) 0.0209(10) -0.0014(9) 0.0075(8) -0.0084(8)
C21 0.0501(13) 0.0427(13) 0.0301(13) -0.0042(11) 0.0036(10) -0.0186(11)
C22 0.0801(19) 0.0318(13) 0.0391(15) -0.0117(12) 0.0174(13) -0.0199(12)
C23 0.0729(19) 0.0321(13) 0.0458(17) -0.0020(13) 0.0261(14) 0.0038(12)
C24 0.0448(13) 0.0434(14) 0.0426(15) -0.0010(13) 0.0125(11) 0.0055(10)
C25 0.0309(10) 0.0344(11) 0.0330(12) -0.0034(10) 0.0064(9) -0.0018(8)
C26 0.0333(10) 0.0419(13) 0.0295(12) 0.0073(11) -0.0038(9) 0.0013(9)
C27 0.097(3) 0.094(3) 0.0372(18) -0.0039(19) 0.0104(17) 0.034(2)
B1 0.0346(12) 0.0324(13) 0.0393(16) 0.0133(13) 0.0003(11) -0.0065(10)
O1 0.0336(8) 0.0576(11) 0.0265(9) 0.0126(8) -0.0102(6) -0.0180(7)
O2 0.0387(9) 0.0774(14) 0.0314(10) 0.0130(10) 0.0089(8) -0.0011(9)
P1 0.0196(2) 0.0223(2) 0.0246(3) 0.0018(2) 0.00170(16) -0.00030(18)

loop_
_atom_type_symbol
_atom_type_description
_atom_type_scat_dispersion_real
_atom_type_scat_dispersion_imag
_atom_type_scat_source
C C 0.0033 0.0016 'International Tables Vol C Tables 4.2.6.8 and 6.1.1.4'
H H 0.0000 0.0000 'International Tables Vol C Tables 4.2.6.8 and 6.1.1.4'
B B 0.0013 0.0007 'International Tables Vol C Tables 4.2.6.8 and 6.1.1.4'
O O 0.0106 0.0060 'International Tables Vol C Tables 4.2.6.8 and 6.1.1.4'
P P 0.1023 0.0942 'International Tables Vol C Tables 4.2.6.8 and 6.1.1.4'

loop_
_geom_angle_atom_site_label_1
_geom_angle_atom_site_label_2
_geom_angle_atom_site_label_3
_geom_angle
C6 C1 C2 120.25(18)
C6 C1 P1 119.77(17)
C2 C1 P1 119.97(15)
C3 C2 C1 120.0(2)
C3 C2 H2 120.0
C1 C2 H2 120.0
C2 C3 C4 119.7(2)
C2 C3 H3 120.2
C4 C3 H3 120.2
C5 C4 C3 120.6(2)
C5 C4 H4 119.7
C3 C4 H4 119.7
C4 C5 C6 120.4(2)
C4 C5 H5 119.8
C6 C5 H5 119.8
C1 C6 C5 119.0(2)
C1 C6 H6 120.5
C5 C6 H6 120.5
C8 C7 C12 121.2(2)
C8 C7 P1 127.78(19)
C12 C7 P1 110.99(18)
C7 C8 C9 118.6(3)
C7 C8 H8 120.7
C9 C8 H8 120.7
C10 C9 C8 120.4(3)
C10 C9 H9 119.8
C8 C9 H9 119.8
C9 C10 C11 121.5(3)
C9 C10 H10 119.2
C11 C10 H10 119.2
C12 C11 C10 118.5(3)
C12 C11 H11 120.7
C10 C11 H11 120.7
C11 C12 C7 119.7(3)
C11 C12 C13 127.2(2)
C7 C12 C13 113.1(2)
C14 C13 C18 119.1(2)
C14 C13 C12 127.1(2)
C18 C13 C12 113.79(19)
C15 C14 C13 119.3(2)
C15 C14 H14 120.3
C13 C14 H14 120.3
C14 C15 C16 121.6(2)
C14 C15 H15 119.2
C16 C15 H15 119.2
C15 C16 C17 120.6(2)
C15 C16 H16 119.7
C17 C16 H16 119.7
C18 C17 C16 117.8(2)
C18 C17 C19 123.19(17)
C16 C17 C19 119.0(2)
C17 C18 C13 121.63(19)
C17 C18 P1 128.57(16)
C13 C18 P1 109.80(17)
O1 C19 C20 109.05(18)
O1 C19 C17 107.21(17)
C20 C19 C17 114.48(17)
O1 C19 H19 108.7
C20 C19 H19 108.7
C17 C19 H19 108.7
C21 C20 C25 117.7(2)
C21 C20 C19 122.5(2)
C25 C20 C19 119.75(18)
C22 C21 C20 120.8(3)
C22 C21 H21 119.6
C20 C21 H21 119.6
C23 C22 C21 120.3(2)
C23 C22 H22 119.9
C21 C22 H22 119.9
C24 C23 C22 119.7(3)
C24 C23 H23 120.1
C22 C23 H23 120.1
C23 C24 C25 120.3(3)
C23 C24 H24 119.9
C25 C24 H24 119.9
C24 C25 C20 121.2(2)
C24 C25 H25 119.4
C20 C25 H25 119.4
O2 C26 O1 112.9(2)
O2 C26 H26A 109.0
O1 C26 H26A 109.0
O2 C26 H26B 109.0
O1 C26 H26B 109.0
H26A C26 H26B 107.8
O2 C27 H27A 109.5
O2 C27 H27B 109.5
H27A C27 H27B 109.5
O2 C27 H27C 109.5
H27A C27 H27C 109.5
H27B C27 H27C 109.5
P1 B1 H1A 109.5
P1 B1 H1B 109.5
H1A B1 H1B 109.5
P1 B1 H1C 109.5
H1A B1 H1C 109.5
H1B B1 H1C 109.5
C26 O1 C19 113.52(16)
C26 O2 C27 112.7(3)
C7 P1 C1 106.00(10)
C7 P1 C18 91.94(10)
C1 P1 C18 107.54(8)
C7 P1 B1 114.66(12)
C1 P1 B1 114.19(11)
C18 P1 B1 119.77(11)

loop_
_geom_bond_atom_site_label_1
_geom_bond_atom_site_label_2
_geom_bond_distance
C1 C6 1.394(3)
C1 C2 1.395(3)
C1 P1 1.8033(19)
C2 C3 1.381(3)
C2 H2 0.9500
C3 C4 1.394(3)
C3 H3 0.9500
C4 C5 1.372(4)
C4 H4 0.9500
C5 C6 1.398(3)
C5 H5 0.9500
C6 H6 0.9500
C7 C8 1.387(3)
C7 C12 1.406(3)
C7 P1 1.800(2)
C8 C9 1.396(4)
C8 H8 0.9500
C9 C10 1.375(5)
C9 H9 0.9500
C10 C11 1.401(4)
C10 H10 0.9500
C11 C12 1.392(3)
C11 H11 0.9500
C12 C13 1.478(4)
C13 C14 1.394(3)
C13 C18 1.414(3)
C14 C15 1.371(4)
C14 H14 0.9500
C15 C16 1.385(4)
C15 H15 0.9500
C16 C17 1.405(3)
C16 H16 0.9500
C17 C18 1.384(3)
C17 C19 1.526(3)
C18 P1 1.817(2)
C19 O1 1.438(3)
C19 C20 1.514(3)
C19 H19 1.0000
C20 C21 1.393(3)
C20 C25 1.394(3)
C21 C22 1.391(4)
C21 H21 0.9500
C22 C23 1.381(5)
C22 H22 0.9500
C23 C24 1.369(4)
C23 H23 0.9500
C24 C25 1.388(3)
C24 H24 0.9500
C25 H25 0.9500
C26 O2 1.384(3)
C26 O1 1.393(3)
C26 H26A 0.9900
C26 H26B 0.9900
C27 O2 1.424(4)
C27 H27A 0.9800
C27 H27B 0.9800
C27 H27C 0.9800
B1 P1 1.917(3)
B1 H1A 0.9800
B1 H1B 0.9800
B1 H1C 0.9800

loop_
_geom_torsion_atom_site_label_1
_geom_torsion_atom_site_label_2
_geom_torsion_atom_site_label_3
_geom_torsion_atom_site_label_4
_geom_torsion
C6 C1 C2 C3 0.0(3)
P1 C1 C2 C3 -179.34(19)
C1 C2 C3 C4 -0.4(4)
C2 C3 C4 C5 0.8(4)
C3 C4 C5 C6 -0.8(4)
C2 C1 C6 C5 0.1(3)
P1 C1 C6 C5 179.39(17)
C4 C5 C6 C1 0.3(4)
C12 C7 C8 C9 -1.1(3)
P1 C7 C8 C9 178.72(19)
C7 C8 C9 C10 -1.2(4)
C8 C9 C10 C11 1.9(4)
C9 C10 C11 C12 -0.2(4)
C10 C11 C12 C7 -2.0(3)
C10 C11 C12 C13 174.9(2)
C8 C7 C12 C11 2.7(3)
P1 C7 C12 C11 -177.11(17)
C8 C7 C12 C13 -174.62(19)
P1 C7 C12 C13 5.6(2)
C11 C12 C13 C14 -1.5(4)
C7 C12 C13 C14 175.6(2)
C11 C12 C13 C18 -179.1(2)
C7 C12 C13 C18 -2.0(3)
C18 C13 C14 C15 1.1(3)
C12 C13 C14 C15 -176.4(2)
C13 C14 C15 C16 -1.2(4)
C14 C15 C16 C17 0.1(4)
C15 C16 C17 C18 1.0(3)
C15 C16 C17 C19 -176.9(2)
C16 C17 C18 C13 -1.1(3)
C19 C17 C18 C13 176.73(19)
C16 C17 C18 P1 179.37(16)
C19 C17 C18 P1 -2.8(3)
C14 C13 C18 C17 0.1(3)
C12 C13 C18 C17 177.89(19)
C14 C13 C18 P1 179.70(16)
C12 C13 C18 P1 -2.5(2)
C18 C17 C19 O1 -122.6(2)
C16 C17 C19 O1 55.2(2)
C18 C17 C19 C20 116.4(2)
C16 C17 C19 C20 -65.9(2)
O1 C19 C20 C21 -33.8(3)
C17 C19 C20 C21 86.3(3)
O1 C19 C20 C25 144.86(19)
C17 C19 C20 C25 -95.1(2)
C25 C20 C21 C22 0.1(4)
C19 C20 C21 C22 178.8(2)
C20 C21 C22 C23 -0.2(4)
C21 C22 C23 C24 0.2(4)
C22 C23 C24 C25 -0.1(4)
C23 C24 C25 C20 0.0(4)
C21 C20 C25 C24 0.0(3)
C19 C20 C25 C24 -178.8(2)
O2 C26 O1 C19 67.4(3)
C20 C19 O1 C26 -126.7(2)
C17 C19 O1 C26 108.8(2)
O1 C26 O2 C27 66.3(3)
C8 C7 P1 C1 65.4(2)
C12 C7 P1 C1 -114.78(16)
C8 C7 P1 C18 174.3(2)
C12 C7 P1 C18 -5.90(17)
C8 C7 P1 B1 -61.5(2)
C12 C7 P1 B1 118.30(17)
C6 C1 P1 C7 -124.92(18)
C2 C1 P1 C7 54.41(19)
C6 C1 P1 C18 137.75(18)
C2 C1 P1 C18 -42.9(2)
C6 C1 P1 B1 2.3(2)
C2 C1 P1 B1 -178.39(18)
C17 C18 P1 C7 -175.7(2)
C13 C18 P1 C7 4.72(16)
C17 C18 P1 C1 -68.2(2)
C13 C18 P1 C1 112.17(16)
C17 C18 P1 B1 64.3(2)
C13 C18 P1 B1 -115.31(18)
